data_9004765
loop_
_publ_author_name
'Krivovichev, S. V.'
'Burns, P. C.'

_publ_section_title
;
 Crystal chemistry of uranyl molybdates. VIII. Crystal structures of
 Na3Tl3[(UO2)(MoO4)4], Na13-xTl3+x[(UO2)(MoO4)3]4(H2O)6+x (x=0.1),
 Na3Tl5[(UO2)(MoO4)2]2(H2O)3 and Na2[(UO2)(MoO4)2](H2O)4
 Sample 4
;
_journal_name_full 'The Canadian Mineralogist'
_journal_page_first 707
_journal_page_last 719
_journal_paper_doi 10.2113/gscanmin.41.3.707
_journal_volume 41
_journal_year 2003
_chemical_formula_structural Na2[(UO2)(MoO4)2](H2O)4
_chemical_formula_sum 'H6 Mo2 Na2 O14 U'
_space_group_IT_number 14
_symmetry_space_group_name_Hall '-P 2yn'
_symmetry_space_group_name_H-M 'P 1 21/n 1'
_cell_angle_alpha 90
_cell_angle_beta 107.743
_cell_angle_gamma 90
_cell_formula_units_Z 4
_cell_length_a 8.9023
_cell_length_b 11.5149
_cell_length_c 13.8151
_cell_volume 1348.810
_database_code_amcsd 0005858
_exptl_crystal_density_diffrn 3.476
_cod_original_formula_sum 'U Mo2 Na2 O14 H6'
_cod_database_code 9004765
_amcsd_formula_title Na2[(UO2)(MoO4)2](H2O)4

loop_
_space_group_symop_operation_xyz
x,y,z
1/2+x,1/2-y,1/2+z
1/2-x,1/2+y,1/2-z
-x,-y,-z

loop_
_atom_site_aniso_label
_atom_site_aniso_U_11
_atom_site_aniso_U_22
_atom_site_aniso_U_33
_atom_site_aniso_U_12
_atom_site_aniso_U_13
_atom_site_aniso_U_23
U 0.01620 0.01280 0.01238 -0.00080 0.00323 -0.00050
Mo(1) 0.02050 0.01310 0.01230 -0.00110 0.00090 0.00050
Mo(2) 0.02050 0.01440 0.01390 -0.00210 0.00510 -0.00260
Na(1) 0.03150 0.02540 0.03020 0.00080 0.01190 0.00090
Na(2) 0.02960 0.03640 0.03030 0.00170 0.01340 0.00050
O(1) 0.04000 0.01200 0.02000 0.00600 0.00600 -0.00310
O(2) 0.02700 0.01100 0.01800 0.00000 0.00610 -0.00190
O(3) 0.02600 0.02300 0.02000 0.00000 0.00500 0.00200
O(4) 0.04100 0.02400 0.01200 -0.01300 0.00900 -0.00140
O(5) 0.02100 0.03100 0.02600 -0.00200 0.01000 0.00300
O(6) 0.03000 0.01900 0.01200 0.00200 0.00460 -0.00320
O(7) 0.02000 0.03700 0.02100 -0.00100 0.00800 -0.00500
O(8) 0.02600 0.03200 0.02200 -0.00700 0.00600 -0.00300
Wat(9) 0.03400 0.03600 0.03100 0.00200 0.00800 -0.00300
O(10) 0.04100 0.02200 0.02100 -0.00800 0.01000 0.00400
O(11) 0.03700 0.02300 0.01500 -0.00700 -0.00200 0.00040
O(12) 0.03400 0.04100 0.03300 -0.01000 0.00400 0.00900
Wat(13) 0.03400 0.03100 0.05100 0.00200 0.02100 -0.00300
Wat(14) 0.06300 0.05000 0.02900 -0.02000 0.02600 -0.01000

loop_
_atom_site_label
_atom_site_fract_x
_atom_site_fract_y
_atom_site_fract_z
_atom_site_occupancy
_atom_site_U_iso_or_equiv
_atom_site_type_symbol
_atom_site_attached_hydrogens
U 0.18365 0.21151 0.15350 1.00000 0.01401 U 0
Mo(1) 0.40090 0.38523 0.41116 1.00000 0.01620 Mo 0
Mo(2) 0.35641 0.51588 0.12263 1.00000 0.01630 Mo 0
Na(1) 0.78780 0.41050 0.16643 1.00000 0.02850 Na 0
Na(2) 0.29810 0.41500 0.64470 1.00000 0.03110 Na 0
O(1) 0.56150 0.29530 0.47470 1.00000 0.02490 O 0
O(2) 0.45710 0.53380 0.39710 1.00000 0.01870 O 0
O(3) 0.00430 0.26740 0.16700 1.00000 0.02340 O 0
O(4) 0.25360 0.38240 0.08420 1.00000 0.02530 O 0
O(5) 0.36030 0.14980 0.14020 1.00000 0.02520 O 0
O(6) 0.26650 0.59940 0.19910 1.00000 0.02070 O 0
O(7) 0.55180 0.49430 0.19080 1.00000 0.02590 O 0
O(8) 0.25010 0.37960 0.46470 1.00000 0.02720 O 0
Wat(9) 0.09270 0.53920 0.64960 1.00000 0.03440 O 2
O(10) 0.34890 0.59530 0.01470 1.00000 0.02760 O 0
O(11) 0.32720 0.33110 0.28590 1.00000 0.02710 O 0
O(12) 0.92970 0.56490 0.13160 1.00000 0.03720 O 0
Wat(13) 0.19760 0.26870 0.72600 1.00000 0.03690 O 2
Wat(14) 0.60780 0.74610 0.06800 1.00000 0.04460 O 2

loop_
_cod_changelog_entry_id
_cod_changelog_entry_author
_cod_changelog_entry_date
_cod_changelog_entry_text
1
;cod-tools version 3.8.0
Id: cif_guess_AMCSD_atom_types 9581 2023-05-17 12:35:41Z saulius
;
2023-05-23T09:16:06+03:00
;Derived atom types and hydrogen counts
from atom names that follow the AMCSD naming convention
(Wat == water, O-H == hydroxyl).
;

loop_
_cod_related_entry_id
_cod_related_entry_database
_cod_related_entry_code
1 AMCSD 0005858
